data_4129974
loop_
_publ_author_name
'Shi, Qinqin'
'Zhang, Siyuan'
'Zhang, Junxiang'
'Oswald, Victoria F.'
'Amassian, Aram'
'Marder, Seth R.'
'Blakey, Simon B.'

_publ_section_title
;
 KO(t)Bu-Initiated Aryl C-H Iodination: A Powerful Tool for the Synthesis
 of High Electron Affinity Compounds.
;
_journal_issue 12
_journal_name_full 'Journal of the American Chemical Society'
_journal_page_first 3946
_journal_page_last 3949
_journal_paper_doi 10.1021/jacs.5b12259
_journal_volume 138
_journal_year 2016
_chemical_absolute_configuration ad
_chemical_formula_moiety 'Br C3 I2 N S'
_chemical_formula_sum 'C3 Br I2 N S'
_chemical_formula_weight 415.81
_space_group_crystal_system orthorhombic
_space_group_IT_number 19
_space_group_name_Hall 'P 2ac 2ab'
_space_group_name_H-M_alt 'P 21 21 21'
_audit_creation_date 2015-11-12
_audit_creation_method
;
Olex2 1.2-dev
(compiled 2015.10.28 svn.r3245 for OlexSys, GUI svn.r5128)
;
_cell_angle_alpha 90
_cell_angle_beta 90
_cell_angle_gamma 90
_cell_formula_units_Z 4
_cell_length_a 4.2100(4)
_cell_length_b 13.2907(10)
_cell_length_c 14.1228(11)
_cell_measurement_reflns_used 4121
_cell_measurement_temperature 100(2)
_cell_measurement_theta_max 30.50
_cell_measurement_theta_min 2.884
_cell_volume 790.22(11)
_computing_cell_refinement 'SAINT v8.34A (Bruker, 2013)'
_computing_data_collection 'APEX2 v2014.11 (Bruker, 2014)'
_computing_data_reduction 'SAINT v8.34A (Bruker, 2013)'
_computing_molecular_graphics 'Olex2 (Dolomanov et al., 2009)'
_computing_publication_material 'Olex2 (Dolomanov et al., 2009)'
_computing_structure_refinement 'SHELXL-2014/7 (Sheldrick, 2014)'
_computing_structure_solution 'SHELXT-2014/4 (Sheldrick, 2015)'
_diffrn_ambient_temperature 100(2)
_diffrn_detector_area_resol_mean 512
_diffrn_measured_fraction_theta_full 0.999
_diffrn_measured_fraction_theta_max 0.995
_diffrn_measurement_device_type 'Bruker APEX-II CCD'
_diffrn_measurement_method '\f and \w scans'
_diffrn_radiation_monochromator graphite
_diffrn_radiation_type MoK\a
_diffrn_radiation_wavelength 0.71073
_diffrn_reflns_av_R_equivalents 0.0459
_diffrn_reflns_av_unetI/netI 0.0722
_diffrn_reflns_Laue_measured_fraction_full 0.999
_diffrn_reflns_Laue_measured_fraction_max 0.995
_diffrn_reflns_limit_h_max 6
_diffrn_reflns_limit_h_min -4
_diffrn_reflns_limit_k_max 18
_diffrn_reflns_limit_k_min -15
_diffrn_reflns_limit_l_max 19
_diffrn_reflns_limit_l_min -20
_diffrn_reflns_number 5024
_diffrn_reflns_point_group_measured_fraction_full 0.999
_diffrn_reflns_point_group_measured_fraction_max 0.996
_diffrn_reflns_theta_full 25.242
_diffrn_reflns_theta_max 30.562
_diffrn_reflns_theta_min 2.885
_diffrn_source 'fine-focus sealed tube'
_diffrn_source_current 35
_diffrn_source_voltage 45
_diffrn_standards_number 0
_exptl_absorpt_coefficient_mu 13.184
_exptl_absorpt_correction_T_max 0.3686
_exptl_absorpt_correction_T_min 0.0769
_exptl_absorpt_correction_type numerical
_exptl_absorpt_process_details
;
SADABS-2014/5 (Bruker,2014/5) was used for absorption correction.
wR2(int) was 0.1206 before and 0.0641 after correction.
The Ratio of minimum to maximum transmission is 0.2086.
The \l/2 correction factor is Not present.
;
_exptl_crystal_colour colourless
_exptl_crystal_colour_primary colourless
_exptl_crystal_density_diffrn 3.495
_exptl_crystal_description plate
_exptl_crystal_F_000 728
_exptl_crystal_recrystallization_method 'The material was recrystallised from DCM by slow evaporation'
_exptl_crystal_size_max 0.316
_exptl_crystal_size_mid 0.209
_exptl_crystal_size_min 0.095
_refine_diff_density_max 2.531
_refine_diff_density_min -1.507
_refine_diff_density_rms 0.312
_refine_ls_abs_structure_details
;
 Refined as an inversion twin.
;
_refine_ls_abs_structure_Flack 0.05(3)
_refine_ls_extinction_method none
_refine_ls_goodness_of_fit_ref 0.995
_refine_ls_hydrogen_treatment undef
_refine_ls_matrix_type full
_refine_ls_number_parameters 74
_refine_ls_number_reflns 2336
_refine_ls_number_restraints 0
_refine_ls_restrained_S_all 0.995
_refine_ls_R_factor_all 0.0472
_refine_ls_R_factor_gt 0.0393
_refine_ls_shift/su_max 0.000
_refine_ls_shift/su_mean 0.000
_refine_ls_structure_factor_coef Fsqd
_refine_ls_weighting_details 'w=1/[\s^2^(Fo^2^)+(0.0215P)^2^] where P=(Fo^2^+2Fc^2^)/3'
_refine_ls_weighting_scheme calc
_refine_ls_wR_factor_gt 0.0757
_refine_ls_wR_factor_ref 0.0793
_reflns_Friedel_coverage 0.680
_reflns_Friedel_fraction_full 1.000
_reflns_Friedel_fraction_max 0.997
_reflns_number_gt 2075
_reflns_number_total 2336
_reflns_threshold_expression 'I > 2\s(I)'
_cod_data_source_file ja5b12259_si_003.cif
_cod_data_source_block a257_0m
_cod_original_cell_volume 790.23(11)
_cod_database_code 4129974
_shelx_space_group_comment
;
The symmetry employed for this shelxl refinement is uniquely defined
by the following loop, which should always be used as a source of
symmetry information in preference to the above space-group names.
They are only intended as comments.
;
_shelx_estimated_absorpt_t_max 0.367
_shelx_estimated_absorpt_t_min 0.103
_olex2_refinement_description
;
1. Twinned data refinement
 Scales: 0.95(3) 0.05(3)
;
_shelx_shelxl_version_number 2014/7
_olex2_diffrn_ambient_temperature_device 'Oxford Cryosystems'
_olex2_exptl_crystal_mounting_method 'The crystal was mounted on a loop with paratone oil'
_olex2_submission_original_sample_id QS-II-223-4A
_olex2_submission_special_instructions 'No special instructions were received'

loop_
_space_group_symop_operation_xyz
'x, y, z'
'-x+1/2, -y, z+1/2'
'-x, y+1/2, -z+1/2'
'x+1/2, -y+1/2, -z'

loop_
_atom_site_label
_atom_site_type_symbol
_atom_site_fract_x
_atom_site_fract_y
_atom_site_fract_z
_atom_site_U_iso_or_equiv
_atom_site_adp_type
_atom_site_occupancy
_atom_site_site_symmetry_order
_atom_site_calc_flag
I1 I 0.32122(14) 0.47890(5) 0.65693(5) 0.01636(15) Uani 1 1 d
I2 I 0.03018(15) 0.36109(5) 0.41909(5) 0.01816(16) Uani 1 1 d
Br1 Br 0.6140(3) 0.73539(7) 0.29776(7) 0.0189(2) Uani 1 1 d
S1 S 0.5776(6) 0.64409(18) 0.50185(17) 0.0149(5) Uani 1 1 d
N1 N 0.3243(19) 0.5551(6) 0.3584(6) 0.0153(16) Uani 1 1 d
C1 C 0.382(2) 0.5311(7) 0.5203(7) 0.0142(19) Uani 1 1 d
C3 C 0.488(2) 0.6341(7) 0.3841(6) 0.0123(17) Uani 1 1 d
C2 C 0.267(2) 0.4972(7) 0.4370(7) 0.0130(19) Uani 1 1 d

loop_
_atom_site_aniso_label
_atom_site_aniso_U_11
_atom_site_aniso_U_22
_atom_site_aniso_U_33
_atom_site_aniso_U_23
_atom_site_aniso_U_13
_atom_site_aniso_U_12
I1 0.0144(3) 0.0209(3) 0.0138(3) 0.0048(3) 0.0003(3) 0.0003(2)
I2 0.0156(3) 0.0158(3) 0.0230(4) -0.0012(3) 0.0022(3) -0.0027(2)
Br1 0.0257(5) 0.0177(4) 0.0133(5) 0.0024(4) 0.0011(4) -0.0049(4)
S1 0.0175(11) 0.0165(10) 0.0108(11) 0.0008(10) -0.0004(9) -0.0012(9)
N1 0.017(4) 0.016(4) 0.013(4) -0.001(3) 0.002(4) -0.001(3)
C1 0.017(5) 0.015(4) 0.010(4) 0.005(4) 0.000(4) 0.001(4)
C3 0.012(4) 0.016(4) 0.008(4) 0.001(4) 0.001(4) 0.003(4)
C2 0.009(4) 0.017(4) 0.013(5) 0.003(4) 0.003(3) 0.002(3)

loop_
_atom_type_symbol
_atom_type_description
_atom_type_scat_dispersion_real
_atom_type_scat_dispersion_imag
_atom_type_scat_source
Br Br -0.2901 2.4595 'International Tables Vol C Tables 4.2.6.8 and 6.1.1.4'
C C 0.0033 0.0016 'International Tables Vol C Tables 4.2.6.8 and 6.1.1.4'
I I -0.4742 1.8119 'International Tables Vol C Tables 4.2.6.8 and 6.1.1.4'
N N 0.0061 0.0033 'International Tables Vol C Tables 4.2.6.8 and 6.1.1.4'
S S 0.1246 0.1234 'International Tables Vol C Tables 4.2.6.8 and 6.1.1.4'

loop_
_geom_angle_atom_site_label_1
_geom_angle_atom_site_label_2
_geom_angle_atom_site_label_3
_geom_angle
C3 S1 C1 88.5(5)
C3 N1 C2 108.6(8)
S1 C1 I1 119.3(5)
C2 C1 I1 131.1(7)
C2 C1 S1 109.2(7)
S1 C3 Br1 120.7(5)
N1 C3 Br1 122.7(7)
N1 C3 S1 116.6(7)
N1 C2 I2 118.3(7)
C1 C2 I2 124.6(7)
C1 C2 N1 117.0(8)

loop_
_geom_bond_atom_site_label_1
_geom_bond_atom_site_label_2
_geom_bond_distance
I1 C1 2.066(9)
I2 C2 2.080(9)
Br1 C3 1.892(9)
S1 C1 1.733(10)
S1 C3 1.710(9)
N1 C3 1.308(12)
N1 C2 1.373(12)
C1 C2 1.349(13)

loop_
_geom_torsion_atom_site_label_1
_geom_torsion_atom_site_label_2
_geom_torsion_atom_site_label_3
_geom_torsion_atom_site_label_4
_geom_torsion
I1 C1 C2 I2 -9.7(13)
I1 C1 C2 N1 173.4(7)
S1 C1 C2 I2 177.0(5)
S1 C1 C2 N1 0.1(11)
C1 S1 C3 Br1 179.1(6)
C1 S1 C3 N1 0.6(8)
C3 S1 C1 I1 -174.6(6)
C3 S1 C1 C2 -0.4(7)
C3 N1 C2 I2 -176.8(6)
C3 N1 C2 C1 0.3(12)
C2 N1 C3 Br1 -179.0(6)
C2 N1 C3 S1 -0.6(10)

loop_
_twin_individual_id
_twin_individual_mass_fraction_refined
1 0.95(3)
2 0.05(3)
